data_1010695
_chemical_name_systematic 'Barium tetrachlorocadmate'
_chemical_formula_structural 'Ba Cd Cl4'
_chemical_formula_sum 'Ba Cd Cl4'
_publ_section_title 'Sur la structure du groupe Cd Cl~4~^2-^'

loop_
_publ_author_name
'Brasseur, H'
'de Rassenfosse, A'

_journal_name_full
;
Zeitschrift fuer Kristallographie, Kristallgeometrie, Kristallphysik,
Kristallchemie (-144,1977)
;
_journal_coden_ASTM ZEKGAX
_journal_volume 95
_journal_year 1936
_journal_page_first 474
_journal_page_last 475
_cell_length_a 11.45
_cell_length_b 13.34
_cell_length_c 6.88
_cell_angle_alpha 92.58
_cell_angle_beta 106.3
_cell_angle_gamma 88.43
_cell_volume 1007.5
_cell_formula_units_Z 1

loop_
_atom_site_label
_atom_site_fract_x
_atom_site_fract_y
_atom_site_fract_z
? ? ? ?

_cod_database_code 1010695
